data_4321116
loop_
_publ_author_name
'Theivanayagam C. Deivaraj'
'Philip A.W. Dean'
'Jagadese Jayapurandara Vittal'

_publ_contact_author_address
; Department of Chemistry
  National University of Singapore
  Kent Ridge
  Singapore 119 260
;
_publ_contact_author_email chmjjv@nus.edu.sg
_publ_contact_author_fax '(65) 874 2975'
_publ_contact_author_name 'Jagadese J. Vittal'
_publ_contact_author_phone '(65) 779 1691'
_publ_section_title
;
 Synthesis, Structure, and multi-NMR studies of (Me~4~N)[A{M(SC{O}Ph)~3~]
 (A = Na, M = Hg; A = K, M = Cd or Hg)
;
_journal_name_full 'Inorganic Chemistry'
_journal_page_first 3071
_journal_page_last 3074
_journal_paper_doi 10.1021/ic0000810
_journal_volume 39
_journal_year 2000
_chemical_formula_sum 'C46 H42 Hg2 N Na O6 S6'
_chemical_formula_weight 1321.34
_chemical_name_systematic
; 
 ? 
;
_space_group_IT_number 2
_symmetry_cell_setting triclinic
_symmetry_space_group_name_Hall '-P 1'
_symmetry_space_group_name_H-M 'P -1'
_atom_sites_solution_hydrogens geom
_atom_sites_solution_primary direct
_atom_sites_solution_secondary difmap
_audit_creation_method SHELXL
_cell_angle_alpha 72.18(2)
_cell_angle_beta 86.75(2)
_cell_angle_gamma 67.43(2)
_cell_formula_units_Z 1
_cell_length_a 10.840(2)
_cell_length_b 10.946(4)
_cell_length_c 12.006(3)
_cell_measurement_reflns_used 5315
_cell_measurement_temperature 293(2)
_cell_measurement_theta_max 25.0
_cell_measurement_theta_min 2.04
_cell_volume 1249.4(6)
_computing_cell_refinement 'Bruker AXS, SAINT'
_computing_data_collection 'Bruker AXS, SMART'
_computing_data_reduction 'Bruker AXS, SAINT'
_computing_molecular_graphics 'Bruker AXS, SHELXTL'
_computing_publication_material 'Bruker AXS, SHELXTL'
_computing_structure_refinement 'SHELXL-93 (Sheldrick, 1993)'
_computing_structure_solution 'SHELXS-86 (Sheldrick, 1990)'
_diffrn_ambient_temperature 293(2)
_diffrn_measurement_device 'Bruker AXS 3-circle CCD system'
_diffrn_measurement_method '\w scans'
_diffrn_radiation_monochromator graphite
_diffrn_radiation_source 'fine-focus sealed tube'
_diffrn_radiation_type MoK\a
_diffrn_radiation_wavelength 0.71073
_diffrn_reflns_av_R_equivalents 0.0187
_diffrn_reflns_av_sigmaI/netI 0.0429
_diffrn_reflns_limit_h_max 14
_diffrn_reflns_limit_h_min -13
_diffrn_reflns_limit_k_max 14
_diffrn_reflns_limit_k_min -12
_diffrn_reflns_limit_l_max 14
_diffrn_reflns_limit_l_min -16
_diffrn_reflns_number 8124
_diffrn_reflns_theta_max 29.26
_diffrn_reflns_theta_min 2.04
_exptl_absorpt_coefficient_mu 6.442
_exptl_absorpt_correction_T_max 0.9280
_exptl_absorpt_correction_T_min 0.5869
_exptl_absorpt_correction_type 'sadabs (Sheldrick, 1996)'
_exptl_crystal_colour colorless
_exptl_crystal_density_diffrn 1.756
_exptl_crystal_density_meas ?
_exptl_crystal_description 'triclinicy blocks'
_exptl_crystal_F_000 640
_exptl_crystal_size_max 0.27
_exptl_crystal_size_mid 0.18
_exptl_crystal_size_min 0.15
_refine_diff_density_max 0.967
_refine_diff_density_min -0.864
_refine_diff_density_rms 0.104
_refine_ls_extinction_coef 0.0017(4)
_refine_ls_extinction_expression Fc^*^=kFc[1+0.001xFc^2^\l^3^/sin(2\q)]^-1/4^
_refine_ls_extinction_method SHELXL
_refine_ls_goodness_of_fit_all 0.994
_refine_ls_goodness_of_fit_obs 1.025
_refine_ls_matrix_type full
_refine_ls_number_parameters 279
_refine_ls_number_reflns 5758
_refine_ls_number_restraints 11
_refine_ls_restrained_S_all 1.105
_refine_ls_restrained_S_obs 1.039
_refine_ls_R_factor_all 0.0462
_refine_ls_R_factor_obs 0.0346
_refine_ls_shift/esd_max 0.002
_refine_ls_shift/esd_mean 0.000
_refine_ls_structure_factor_coef Fsqd
_refine_ls_weighting_details 'w=1/[\s^2^(Fo^2^)+(0.0463P)^2^+0.0000P] where P=(Fo^2^+2Fc^2^)/3'
_refine_ls_weighting_scheme calc
_refine_ls_wR_factor_all 0.0933
_refine_ls_wR_factor_obs 0.0797
_reflns_number_observed 4830
_reflns_number_total 5761
_reflns_observed_criterion >2sigma(I)
_cod_data_source_file ic0000810_3.cif
_cod_data_source_block tcd12
_cod_depositor_comments
;
The following automatic conversions were performed:

'_exptl_crystal_density_meas' value 'not measured' was changed to '?'
- the value is perceived as not measured.

Automatic conversion script
Id: cif_fix_values 3008 2015-01-20 13:52:24Z robertas 

The following automatic conversions were performed:

'_refine_ls_weighting_scheme' value 'calc
w=1/[\s^2^(Fo^2^)+(0.0463P)^2^+0.0000P] where P=(Fo^2^+2Fc^2^)/3' was
changed to 'calc'. New tag '_refine_ls_weighting_details' was
created. The value of the new tag was set to
'w=1/[\s^2^(Fo^2^)+(0.0463P)^2^+0.0000P] where P=(Fo^2^+2Fc^2^)/3'.

Automatic conversion script
Id: cif_fix_values 3143 2015-03-26 13:38:13Z robertas 
;
_cod_original_cell_volume 1249.3(6)
_cod_database_code 4321116

loop_
_symmetry_equiv_pos_as_xyz
'x, y, z'
'-x, -y, -z'

loop_
_atom_site_aniso_label
_atom_site_aniso_U_11
_atom_site_aniso_U_22
_atom_site_aniso_U_33
_atom_site_aniso_U_23
_atom_site_aniso_U_13
_atom_site_aniso_U_12
Na1 0.0405(12) 0.0509(14) 0.0462(13) -0.0165(11) 0.0055(10) -0.0172(11)
Hg1 0.04799(12) 0.05629(13) 0.05432(13) -0.01844(8) 0.00461(8) -0.02131(9)
S1 0.0688(8) 0.0546(8) 0.0860(10) -0.0276(7) 0.0144(7) -0.0237(7)
S2 0.0838(10) 0.0623(8) 0.0606(8) -0.0031(6) -0.0187(7) -0.0351(7)
S3 0.0424(6) 0.1177(13) 0.0668(9) -0.0478(9) 0.0083(6) -0.0260(7)
O1 0.085(3) 0.072(3) 0.084(3) -0.043(2) 0.010(2) -0.033(2)
O2 0.055(2) 0.061(2) 0.064(2) -0.004(2) -0.013(2) -0.014(2)
O3 0.044(2) 0.096(3) 0.058(2) -0.028(2) 0.012(2) -0.022(2)
C1 0.067(3) 0.045(3) 0.044(3) -0.010(2) 0.000(2) -0.018(2)
C2 0.045(2) 0.047(2) 0.041(2) -0.016(2) 0.002(2) -0.007(2)
C3 0.043(2) 0.048(2) 0.048(2) -0.012(2) 0.006(2) -0.023(2)
C11 0.055(3) 0.048(3) 0.047(3) -0.014(2) -0.009(2) -0.009(2)
C12 0.073(3) 0.052(3) 0.074(4) -0.024(3) 0.005(3) -0.014(3)
C13 0.094(5) 0.068(4) 0.102(5) -0.043(4) -0.003(4) -0.012(4)
C14 0.080(5) 0.105(6) 0.099(6) -0.064(5) 0.007(4) -0.007(4)
C15 0.062(4) 0.112(6) 0.078(4) -0.036(4) 0.013(3) -0.017(4)
C16 0.059(3) 0.066(3) 0.067(3) -0.019(3) 0.000(3) -0.011(3)
C21 0.052(3) 0.049(3) 0.044(2) -0.017(2) 0.001(2) -0.015(2)
C22 0.084(4) 0.069(4) 0.077(4) -0.007(3) -0.013(3) -0.038(3)
C23 0.116(6) 0.094(5) 0.107(6) -0.004(4) -0.022(5) -0.070(5)
C24 0.165(8) 0.070(4) 0.076(4) 0.004(3) -0.026(5) -0.064(5)
C25 0.104(5) 0.055(3) 0.065(4) -0.003(3) -0.023(3) -0.025(3)
C26 0.067(3) 0.057(3) 0.053(3) -0.012(2) -0.003(2) -0.018(3)
C31 0.060(3) 0.048(3) 0.040(2) -0.009(2) 0.007(2) -0.026(2)
C32 0.078(4) 0.065(3) 0.055(3) -0.022(3) 0.016(3) -0.023(3)
C33 0.117(6) 0.080(4) 0.060(4) -0.031(3) 0.032(4) -0.031(4)
C34 0.154(7) 0.086(5) 0.046(3) -0.021(3) 0.003(4) -0.054(5)
C35 0.116(6) 0.094(5) 0.056(4) -0.011(3) -0.026(4) -0.043(4)
C36 0.064(3) 0.073(4) 0.062(3) -0.020(3) -0.006(3) -0.025(3)
N1 0.078(5) 0.089(5) 0.082(5) -0.053(4) -0.007(4) -0.002(4)

loop_
_atom_site_label
_atom_site_type_symbol
_atom_site_fract_x
_atom_site_fract_y
_atom_site_fract_z
_atom_site_U_iso_or_equiv
_atom_site_thermal_displace_type
_atom_site_occupancy
_atom_site_calc_flag
_atom_site_refinement_flags
_atom_site_disorder_group
Na1 Na 0.5000 0.5000 0.5000 0.0458(5) Uani 1 d S .
Hg1 Hg 0.81503(2) 0.51988(2) 0.58229(2) 0.05219(9) Uani 1 d . .
S1 S 0.6973(2) 0.74110(15) 0.62143(15) 0.0688(4) Uani 1 d . .
S2 S 0.8763(2) 0.3097(2) 0.75728(13) 0.0696(4) Uani 1 d . .
S3 S 0.89977(13) 0.4726(2) 0.39842(13) 0.0726(4) Uani 1 d . .
O1 O 0.5167(4) 0.6357(4) 0.6228(4) 0.0751(11) Uani 1 d . .
O2 O 0.6802(3) 0.3129(4) 0.6378(3) 0.0652(9) Uani 1 d . .
O3 O 0.6419(3) 0.5804(4) 0.3724(3) 0.0665(10) Uani 1 d . .
C1 C 0.5424(5) 0.7267(5) 0.6417(4) 0.0543(11) Uani 1 d . .
C2 C 0.7603(4) 0.2501(5) 0.7224(4) 0.0470(10) Uani 1 d . .
C3 C 0.7438(4) 0.5361(5) 0.3242(4) 0.0454(9) Uani 1 d . .
C11 C 0.4411(5) 0.8314(5) 0.6904(4) 0.0527(11) Uani 1 d . .
C12 C 0.4301(6) 0.9675(6) 0.6619(5) 0.0683(14) Uani 1 d . .
H12 H 0.4880(6) 0.9971(6) 0.6110(5) 0.082 Uiso 1 calc R .
C13 C 0.3325(8) 1.0603(7) 0.7093(7) 0.089(2) Uani 1 d . .
H13 H 0.3215(8) 1.1533(7) 0.6857(7) 0.107 Uiso 1 calc R .
C14 C 0.2533(8) 1.0163(9) 0.7895(7) 0.096(2) Uani 1 d . .
H14 H 0.1905(8) 1.0785(9) 0.8227(7) 0.115 Uiso 1 calc R .
C15 C 0.2654(7) 0.8809(9) 0.8220(6) 0.088(2) Uani 1 d . .
H15 H 0.2121(7) 0.8508(9) 0.8782(6) 0.105 Uiso 1 calc R .
C16 C 0.3571(6) 0.7884(6) 0.7710(5) 0.0680(14) Uani 1 d . .
H16 H 0.3625(6) 0.6973(6) 0.7908(5) 0.082 Uiso 1 calc R .
C21 C 0.7653(5) 0.1137(5) 0.8022(4) 0.0492(10) Uani 1 d . .
C22 C 0.6559(7) 0.0764(7) 0.7989(6) 0.076(2) Uani 1 d . .
H22 H 0.5808(7) 0.1372(7) 0.7485(6) 0.092 Uiso 1 calc R .
C23 C 0.6597(8) -0.0501(8) 0.8699(7) 0.101(2) Uani 1 d . .
H23 H 0.5869(8) -0.0744(8) 0.8674(7) 0.122 Uiso 1 calc R .
C24 C 0.7703(10) -0.1414(8) 0.9451(6) 0.103(3) Uani 1 d . .
H24 H 0.7716(10) -0.2267(8) 0.9931(6) 0.123 Uiso 1 calc R .
C25 C 0.8771(7) -0.1069(6) 0.9490(5) 0.079(2) Uani 1 d . .
H25 H 0.9521(7) -0.1695(6) 0.9988(5) 0.095 Uiso 1 calc R .
C26 C 0.8754(6) 0.0201(6) 0.8796(5) 0.0617(13) Uani 1 d . .
H26 H 0.9483(6) 0.0436(6) 0.8846(5) 0.074 Uiso 1 calc R .
C31 C 0.7384(5) 0.5334(5) 0.2012(4) 0.0493(10) Uani 1 d . .
C32 C 0.8494(6) 0.4717(6) 0.1469(5) 0.0670(14) Uani 1 d . .
H32 H 0.9342(6) 0.4319(6) 0.1854(5) 0.080 Uiso 1 calc R .
C33 C 0.8333(8) 0.4696(7) 0.0330(6) 0.086(2) Uani 1 d . .
H33 H 0.9080(8) 0.4265(7) -0.0036(6) 0.104 Uiso 1 calc R .
C34 C 0.7092(10) 0.5299(8) -0.0260(6) 0.093(2) Uani 1 d . .
H34 H 0.6997(10) 0.5275(8) -0.1017(6) 0.112 Uiso 1 calc R .
C35 C 0.6011(9) 0.5927(8) 0.0274(6) 0.089(2) Uani 1 d . .
H35 H 0.5172(9) 0.6365(8) -0.0130(6) 0.107 Uiso 1 calc R .
C36 C 0.6137(6) 0.5929(6) 0.1414(5) 0.0666(14) Uani 1 d . .
H36 H 0.5378(6) 0.6332(6) 0.1781(5) 0.080 Uiso 1 calc R .
N1 N 1.0000 0.0000 0.5000 0.086(2) Uani 1 d SD .
C4 C 1.0373(18) 0.0723(17) 0.5746(14) 0.165(5) Uiso 0.50 d PD .
H4A H 0.9765(18) 0.1679(17) 0.5538(14) 0.198 Uiso 0.50 calc PR -1
H4B H 1.1270(18) 0.0674(17) 0.5613(14) 0.198 Uiso 0.50 calc PR -1
H4C H 1.0320(18) 0.0271(17) 0.6560(14) 0.198 Uiso 0.50 calc PR -1
C5 C 1.0109(19) 0.0723(17) 0.3734(5) 0.165(5) Uiso 0.50 d PD .
H5A H 0.9495(19) 0.1677(17) 0.3526(5) 0.198 Uiso 0.50 calc PR -2
H5B H 0.9894(19) 0.0271(17) 0.3247(5) 0.198 Uiso 0.50 calc PR -2
H5C H 1.1006(19) 0.0682(17) 0.3621(5) 0.198 Uiso 0.50 calc PR -2
C6 C 0.8586(8) 0.0114(20) 0.5192(16) 0.165(5) Uiso 0.50 d PD .
H6A H 0.7995(8) 0.1077(20) 0.4973(16) 0.198 Uiso 0.50 calc PR -3
H6B H 0.8514(8) -0.0324(20) 0.6005(16) 0.198 Uiso 0.50 calc PR -3
H6C H 0.8342(8) -0.0338(20) 0.4722(16) 0.198 Uiso 0.50 calc PR -3
C7 C 1.0954(15) -0.1491(7) 0.5333(15) 0.165(5) Uiso 0.50 d PD .
H7A H 1.1850(15) -0.1535(7) 0.5202(15) 0.198 Uiso 0.50 calc PR -4
H7B H 1.0726(15) -0.1953(7) 0.4863(15) 0.198 Uiso 0.50 calc PR -4
H7C H 1.0898(15) -0.1939(7) 0.6147(15) 0.198 Uiso 0.50 calc PR -4

loop_
_atom_type_symbol
_atom_type_description
_atom_type_scat_dispersion_real
_atom_type_scat_dispersion_imag
_atom_type_scat_source
C C 0.0033 0.0016 'International Tables Vol C Tables 4.2.6.8 and 6.1.1.4'
H H 0.0000 0.0000 'International Tables Vol C Tables 4.2.6.8 and 6.1.1.4'
N N 0.0061 0.0033 'International Tables Vol C Tables 4.2.6.8 and 6.1.1.4'
O O 0.0106 0.0060 'International Tables Vol C Tables 4.2.6.8 and 6.1.1.4'
Na Na 0.0362 0.0249 'International Tables Vol C Tables 4.2.6.8 and 6.1.1.4'
S S 0.1246 0.1234 'International Tables Vol C Tables 4.2.6.8 and 6.1.1.4'
Hg Hg -2.3894 9.2266 'International Tables Vol C Tables 4.2.6.8 and 6.1.1.4'

loop_
_geom_angle_atom_site_label_1
_geom_angle_atom_site_label_2
_geom_angle_atom_site_label_3
_geom_angle
_geom_angle_site_symmetry_1
_geom_angle_site_symmetry_3
_geom_angle_publ_flag
O3 Na1 O3 180.0 . 2_666 ?
O3 Na1 O2 84.97(13) . 2_666 ?
O3 Na1 O2 95.03(13) 2_666 2_666 ?
O3 Na1 O2 95.03(13) . . ?
O3 Na1 O2 84.97(13) 2_666 . ?
O2 Na1 O2 180.0 2_666 . ?
O3 Na1 O1 90.80(14) . 2_666 ?
O3 Na1 O1 89.20(14) 2_666 2_666 ?
O2 Na1 O1 82.99(14) 2_666 2_666 ?
O2 Na1 O1 97.01(14) . 2_666 ?
O3 Na1 O1 89.20(14) . . ?
O3 Na1 O1 90.80(14) 2_666 . ?
O2 Na1 O1 97.01(14) 2_666 . ?
O2 Na1 O1 82.99(14) . . ?
O1 Na1 O1 180.0 2_666 . ?
O3 Na1 Hg1 53.31(9) . . ?
O3 Na1 Hg1 126.69(9) 2_666 . ?
O2 Na1 Hg1 125.46(9) 2_666 . ?
O2 Na1 Hg1 54.54(9) . . ?
O1 Na1 Hg1 124.94(10) 2_666 . ?
O1 Na1 Hg1 55.06(10) . . ?
O3 Na1 Hg1 126.69(9) . 2_666 ?
O3 Na1 Hg1 53.31(9) 2_666 2_666 ?
O2 Na1 Hg1 54.54(9) 2_666 2_666 ?
O2 Na1 Hg1 125.46(9) . 2_666 ?
O1 Na1 Hg1 55.06(10) 2_666 2_666 ?
O1 Na1 Hg1 124.94(10) . 2_666 ?
Hg1 Na1 Hg1 180.0 . 2_666 ?
S1 Hg1 S3 130.08(6) . . ?
S1 Hg1 S2 115.31(6) . . ?
S3 Hg1 S2 114.39(6) . . ?
S1 Hg1 Na1 93.05(4) . . ?
S3 Hg1 Na1 87.26(4) . . ?
S2 Hg1 Na1 94.80(4) . . ?
C1 S1 Hg1 96.6(2) . . ?
C2 S2 Hg1 95.8(2) . . ?
C3 S3 Hg1 96.3(2) . . ?
C1 O1 Na1 153.8(4) . . ?
C2 O2 Na1 160.5(3) . . ?
C3 O3 Na1 140.0(4) . . ?
O1 C1 C11 120.5(5) . . ?
O1 C1 S1 123.9(4) . . ?
C11 C1 S1 115.5(4) . . ?
O2 C2 C21 120.6(4) . . ?
O2 C2 S2 123.3(4) . . ?
C21 C2 S2 116.1(3) . . ?
O3 C3 C31 121.2(4) . . ?
O3 C3 S3 120.4(4) . . ?
C31 C3 S3 118.5(3) . . ?
C12 C11 C16 118.6(5) . . ?
C12 C11 C1 123.0(5) . . ?
C16 C11 C1 118.4(5) . . ?
C11 C12 C13 120.1(6) . . ?
C14 C13 C12 120.6(7) . . ?
C13 C14 C15 120.3(7) . . ?
C14 C15 C16 120.1(7) . . ?
C15 C16 C11 120.2(6) . . ?
C26 C21 C22 118.3(5) . . ?
C26 C21 C2 122.7(4) . . ?
C22 C21 C2 119.0(4) . . ?
C23 C22 C21 119.9(6) . . ?
C22 C23 C24 120.7(7) . . ?
C25 C24 C23 120.0(6) . . ?
C24 C25 C26 120.5(6) . . ?
C25 C26 C21 120.5(6) . . ?
C32 C31 C36 119.2(5) . . ?
C32 C31 C3 123.4(5) . . ?
C36 C31 C3 117.4(4) . . ?
C31 C32 C33 119.1(6) . . ?
C34 C33 C32 121.3(6) . . ?
C35 C34 C33 119.1(6) . . ?
C34 C35 C36 120.8(7) . . ?
C31 C36 C35 120.4(6) . . ?
C7 N1 C7 179.996(3) 2_756 . ?
C7 N1 C6 68.9(4) 2_756 . ?
C7 N1 C6 111.1(4) . . ?
C7 N1 C6 111.1(4) 2_756 2_756 ?
C7 N1 C6 68.9(4) . 2_756 ?
C6 N1 C6 180.0 . 2_756 ?
C7 N1 C5 70.1(4) 2_756 . ?
C7 N1 C5 109.9(4) . . ?
C6 N1 C5 109.7(4) . . ?
C6 N1 C5 70.3(4) 2_756 . ?
C7 N1 C5 109.9(4) 2_756 2_756 ?
C7 N1 C5 70.1(4) . 2_756 ?
C6 N1 C5 70.3(4) . 2_756 ?
C6 N1 C5 109.7(4) 2_756 2_756 ?
C5 N1 C5 179.999(2) . 2_756 ?
C7 N1 C4 109.0(4) 2_756 2_756 ?
C7 N1 C4 71.0(4) . 2_756 ?
C6 N1 C4 71.0(4) . 2_756 ?
C6 N1 C4 109.0(4) 2_756 2_756 ?
C5 N1 C4 71.9(4) . 2_756 ?
C5 N1 C4 108.1(4) 2_756 2_756 ?
C7 N1 C4 71.0(4) 2_756 . ?
C7 N1 C4 109.0(4) . . ?
C6 N1 C4 109.0(4) . . ?
C6 N1 C4 71.0(4) 2_756 . ?
C5 N1 C4 108.1(4) . . ?
C5 N1 C4 71.9(4) 2_756 . ?
C4 N1 C4 179.999(2) 2_756 . ?
N1 C4 C7 53.9(3) . 2_756 ?
N1 C4 C6 53.9(3) . 2_756 ?
C7 C4 C6 89.6(4) 2_756 2_756 ?
N1 C4 C5 53.6(3) . 2_756 ?
C7 C4 C5 88.3(5) 2_756 2_756 ?
C6 C4 C5 88.2(5) 2_756 2_756 ?
N1 C5 C7 54.7(2) . 2_756 ?
N1 C5 C6 54.7(2) . 2_756 ?
C7 C5 C6 91.4(4) 2_756 2_756 ?
N1 C5 C4 54.4(2) . 2_756 ?
C7 C5 C4 89.1(4) 2_756 2_756 ?
C6 C5 C4 89.0(4) 2_756 2_756 ?
N1 C6 C7 55.5(3) . 2_756 ?
N1 C6 C5 55.0(3) . 2_756 ?
C7 C6 C5 91.7(5) 2_756 2_756 ?
N1 C6 C4 55.1(3) . 2_756 ?
C7 C6 C4 90.9(4) 2_756 2_756 ?
C5 C6 C4 89.3(5) 2_756 2_756 ?
N1 C7 C6 55.6(3) . 2_756 ?
N1 C7 C5 55.1(3) . 2_756 ?
C6 C7 C5 91.8(5) 2_756 2_756 ?
N1 C7 C4 55.1(3) . 2_756 ?
C6 C7 C4 91.0(4) 2_756 2_756 ?
C5 C7 C4 89.5(5) 2_756 2_756 ?

loop_
_geom_bond_atom_site_label_1
_geom_bond_atom_site_label_2
_geom_bond_distance
_geom_bond_site_symmetry_2
_geom_bond_publ_flag
Na1 O3 2.331(4) . ?
Na1 O3 2.331(4) 2_666 ?
Na1 O2 2.443(3) 2_666 ?
Na1 O2 2.443(3) . ?
Na1 O1 2.447(4) 2_666 ?
Na1 O1 2.447(4) . ?
Na1 Hg1 3.7108(7) . ?
Na1 Hg1 3.7108(7) 2_666 ?
Hg1 S1 2.443(2) . ?
Hg1 S3 2.4676(15) . ?
Hg1 S2 2.485(2) . ?
S1 C1 1.743(6) . ?
S2 C2 1.743(5) . ?
S3 C3 1.740(5) . ?
O1 C1 1.217(6) . ?
O2 C2 1.214(5) . ?
O3 C3 1.216(5) . ?
C1 C11 1.493(7) . ?
C2 C21 1.489(7) . ?
C3 C31 1.490(6) . ?
C11 C12 1.381(7) . ?
C11 C16 1.392(8) . ?
C12 C13 1.391(8) . ?
C13 C14 1.355(11) . ?
C14 C15 1.367(11) . ?
C15 C16 1.388(9) . ?
C21 C26 1.394(7) . ?
C21 C22 1.401(8) . ?
C22 C23 1.372(9) . ?
C23 C24 1.379(10) . ?
C24 C25 1.355(10) . ?
C25 C26 1.379(8) . ?
C31 C32 1.374(7) . ?
C31 C36 1.384(7) . ?
C32 C33 1.397(9) . ?
C33 C34 1.374(10) . ?
C34 C35 1.349(10) . ?
C35 C36 1.385(8) . ?
N1 C7 1.498(4) 2_756 ?
N1 C7 1.498(4) . ?
N1 C6 1.500(4) . ?
N1 C6 1.500(4) 2_756 ?
N1 C5 1.505(3) . ?
N1 C5 1.505(3) 2_756 ?
N1 C4 1.521(4) 2_756 ?
N1 C4 1.521(4) . ?
C4 C7 1.753(10) 2_756 ?
C4 C6 1.754(10) 2_756 ?
C4 C5 1.778(10) 2_756 ?
C5 C7 1.725(10) 2_756 ?
C5 C6 1.730(10) 2_756 ?
C5 C4 1.778(10) 2_756 ?
C6 C7 1.696(10) 2_756 ?
C6 C5 1.730(10) 2_756 ?
C6 C4 1.754(10) 2_756 ?
C7 C6 1.696(10) 2_756 ?
C7 C5 1.725(10) 2_756 ?
C7 C4 1.753(10) 2_756 ?
